data_1554002
loop_
_publ_author_name
'Haller, Benjamin C.'
'Chambers, Dallas'
'Cheng, Ran'
'Chemistruck, Victoria'
'Hom, Timothy F.'
'Li, Zhengzheng'
'Nguyen, Jeffrey'
'Ichimura, Andrew'
'Brook, David J. R.'

_publ_section_title
;
 Oxidation of Electron Donor-Substituted Verdazyls: Building Blocks for
 Molecular Switches.
;
_journal_issue 43
_journal_name_full 'The journal of physical chemistry. A'
_journal_page_first 10750
_journal_page_last 10760
_journal_paper_doi 10.1021/acs.jpca.5b09295
_journal_volume 119
_journal_year 2015
_chemical_formula_moiety 'C16 H24 N5 O'
_chemical_formula_sum 'C16 H24 N5 O'
_chemical_formula_weight 302.40
_space_group_crystal_system monoclinic
_space_group_IT_number 14
_space_group_name_Hall '-P 2yn'
_space_group_name_H-M_alt 'P 1 21/n 1'
_atom_sites_solution_hydrogens geom
_atom_sites_solution_primary direct
_atom_sites_solution_secondary difmap
_audit_creation_date 2012-09-06
_audit_creation_method
;
  Olex2 1.2
  (compiled 2012.05.09 svn.r2324, GUI svn.r4230)
;
_cell_angle_alpha 90.00
_cell_angle_beta 93.463(8)
_cell_angle_gamma 90.00
_cell_formula_units_Z 4
_cell_length_a 5.890(3)
_cell_length_b 14.574(7)
_cell_length_c 19.326(10)
_cell_measurement_reflns_used 1531
_cell_measurement_temperature 100
_cell_measurement_theta_max 20.460
_cell_measurement_theta_min 2.532
_cell_volume 1655.9(14)
_computing_data_reduction 'SAINT v7.53A (Bruker, 2008)'
_computing_molecular_graphics
;
O. V. Dolomanov, L. J. Bourhis, R. J. Gildea, J. A. K. Howard and H. Puschmann,
OLEX2: a complete structure solution, refinement and analysis program.
J. Appl. Cryst. (2009). 42, 339-341.
;
_computing_publication_material
;
O. V. Dolomanov, L. J. Bourhis, R. J. Gildea, J. A. K. Howard and H. Puschmann,
OLEX2: a complete structure solution, refinement and analysis program.
J. Appl. Cryst. (2009). 42, 339-341.
;
_computing_structure_refinement
;
SHELXL, G.M. Sheldrick, Acta Cryst.
(2008). A64, 112-122
;
_computing_structure_solution
;
SHELXS, G.M. Sheldrick, Acta Cryst.
(2008). A64, 112-122
;
_diffrn_ambient_temperature 100
_diffrn_measured_fraction_theta_full 0.998
_diffrn_measured_fraction_theta_max 0.998
_diffrn_radiation_monochromator graphite
_diffrn_radiation_type MoK\a
_diffrn_radiation_wavelength 0.71073
_diffrn_reflns_av_R_equivalents 0.0763
_diffrn_reflns_av_unetI/netI 0.0611
_diffrn_reflns_limit_h_max 7
_diffrn_reflns_limit_h_min -6
_diffrn_reflns_limit_k_max 17
_diffrn_reflns_limit_k_min -17
_diffrn_reflns_limit_l_max 23
_diffrn_reflns_limit_l_min -23
_diffrn_reflns_number 14870
_diffrn_reflns_theta_full 25.33
_diffrn_reflns_theta_max 25.33
_diffrn_reflns_theta_min 2.11
_diffrn_source 'fine-focus sealed tube'
_exptl_absorpt_coefficient_mu 0.080
_exptl_absorpt_correction_T_max 1.0000
_exptl_absorpt_correction_T_min 0.8991
_exptl_absorpt_correction_type multi-scan
_exptl_absorpt_process_details
;
SADABS-2008/1 (Bruker,2008) was used for absorption correction.
wR2(int) was 0.0573 before and 0.0477 after correction.
The Ratio of minimum to maximum transmission is 0.8991.
The \l/2 correction factor is 0.0015.
;
_exptl_crystal_colour 'clear green'
_exptl_crystal_colour_lustre clear
_exptl_crystal_colour_primary green
_exptl_crystal_density_diffrn 1.213
_exptl_crystal_density_method 'not measured'
_exptl_crystal_description plate
_exptl_crystal_F_000 652
_exptl_crystal_size_max 0.15
_exptl_crystal_size_mid 0.06
_exptl_crystal_size_min 0.02
_refine_diff_density_max 0.229
_refine_diff_density_min -0.181
_refine_diff_density_rms 0.041
_refine_ls_extinction_method none
_refine_ls_goodness_of_fit_ref 0.997
_refine_ls_hydrogen_treatment constr
_refine_ls_matrix_type full
_refine_ls_number_parameters 205
_refine_ls_number_reflns 3009
_refine_ls_number_restraints 0
_refine_ls_restrained_S_all 0.997
_refine_ls_R_factor_all 0.1059
_refine_ls_R_factor_gt 0.0494
_refine_ls_shift/su_max 0.007
_refine_ls_shift/su_mean 0.000
_refine_ls_structure_factor_coef Fsqd
_refine_ls_weighting_details 'calc w=1/[\s^2^(Fo^2^)+(0.0494P)^2^+0.4336P] where P=(Fo^2^+2Fc^2^)/3'
_refine_ls_weighting_scheme calc
_refine_ls_wR_factor_gt 0.1036
_refine_ls_wR_factor_ref 0.1265
_reflns_number_gt 1753
_reflns_number_total 3009
_reflns_threshold_expression >2sigma(I)
_cod_data_source_file jp5b09295_si_004.cif
_cod_data_source_block sjsu05a
_cod_original_cell_volume 1655.9(15)
_cod_database_code 1554002

loop_
_space_group_symop_id
_space_group_symop_operation_xyz
1 'x, y, z'
2 '-x+1/2, y+1/2, -z+1/2'
3 '-x, -y, -z'
4 'x-1/2, -y-1/2, z-1/2'

loop_
_atom_site_label
_atom_site_type_symbol
_atom_site_fract_x
_atom_site_fract_y
_atom_site_fract_z
_atom_site_U_iso_or_equiv
_atom_site_adp_type
_atom_site_occupancy
_atom_site_symmetry_multiplicity
_atom_site_calc_flag
_atom_site_refinement_flags
N1 N 0.4249(3) 0.56195(13) 0.65731(9) 0.0295(5) Uani 1 1 d .
O2 O 0.5700(3) 0.68339(11) 0.59910(8) 0.0397(5) Uani 1 1 d .
N3 N 0.6521(3) 0.61877(13) 0.77598(9) 0.0332(5) Uani 1 1 d .
N4 N 0.6647(3) 0.66554(13) 0.71481(9) 0.0313(5) Uani 1 1 d .
N5 N 0.4067(3) 0.51073(13) 0.71627(10) 0.0312(5) Uani 1 1 d .
C6 C 0.5541(4) 0.64034(16) 0.65292(12) 0.0295(6) Uani 1 1 d .
C7 C 0.5101(4) 0.37684(16) 0.95612(12) 0.0345(6) Uani 1 1 d .
N8 N 0.5069(4) 0.32271(14) 1.01436(10) 0.0461(6) Uani 1 1 d .
C9 C 0.5240(4) 0.54292(15) 0.77215(12) 0.0291(6) Uani 1 1 d .
C10 C 0.8012(4) 0.75084(16) 0.72095(12) 0.0332(6) Uani 1 1 d .
H10 H 0.8071 0.7783 0.6748 0.040 Uiso 1 1 calc R
C11 C 0.5168(4) 0.48796(15) 0.83602(11) 0.0293(6) Uani 1 1 d .
C12 C 0.6983(4) 0.48802(16) 0.88551(12) 0.0356(6) Uani 1 1 d .
H12 H 0.8231 0.5255 0.8791 0.043 Uiso 1 1 calc R
C13 C 0.6967(4) 0.43354(17) 0.94398(12) 0.0383(6) Uani 1 1 d .
H13 H 0.8213 0.4344 0.9759 0.046 Uiso 1 1 calc R
C14 C 0.3262(4) 0.37853(16) 0.90648(12) 0.0367(6) Uani 1 1 d .
H14 H 0.1991 0.3424 0.9130 0.044 Uiso 1 1 calc R
C15 C 0.3309(4) 0.43274(16) 0.84836(12) 0.0350(6) Uani 1 1 d .
H15 H 0.2064 0.4325 0.8164 0.042 Uiso 1 1 calc R
C16 C 0.3023(4) 0.52339(16) 0.59511(12) 0.0330(6) Uani 1 1 d .
H16 H 0.3298 0.5633 0.5557 0.040 Uiso 1 1 calc R
C17 C 0.6872(5) 0.81785(17) 0.76752(14) 0.0470(7) Uani 1 1 d .
H17A H 0.5359 0.8305 0.7487 0.071 Uiso 1 1 calc R
H17B H 0.7731 0.8738 0.7705 0.071 Uiso 1 1 calc R
H17C H 0.6802 0.7917 0.8129 0.071 Uiso 1 1 calc R
C18 C 0.6973(5) 0.32468(18) 1.06547(13) 0.0506(8) Uani 1 1 d .
H18A H 0.8279 0.2975 1.0463 0.076 Uiso 1 1 calc R
H18B H 0.6591 0.2908 1.1058 0.076 Uiso 1 1 calc R
H18C H 0.7309 0.3871 1.0782 0.076 Uiso 1 1 calc R
C19 C 0.3937(5) 0.42896(17) 0.57994(13) 0.0474(7) Uani 1 1 d .
H19A H 0.5560 0.4320 0.5779 0.071 Uiso 1 1 calc R
H19B H 0.3271 0.4076 0.5363 0.071 Uiso 1 1 calc R
H19C H 0.3561 0.3874 0.6160 0.071 Uiso 1 1 calc R
C20 C 0.3448(6) 0.2538(3) 1.02214(19) 0.0891(13) Uani 1 1 d .
H20A H 0.1994 0.2813 1.0285 0.134 Uiso 1 1 calc R
H20B H 0.3891 0.2169 1.0618 0.134 Uiso 1 1 calc R
H20C H 0.3348 0.2159 0.9814 0.134 Uiso 1 1 calc R
C21 C 1.0414(4) 0.72853(19) 0.74810(15) 0.0511(8) Uani 1 1 d .
H21A H 1.0376 0.6992 0.7925 0.077 Uiso 1 1 calc R
H21B H 1.1284 0.7841 0.7527 0.077 Uiso 1 1 calc R
H21C H 1.1106 0.6881 0.7163 0.077 Uiso 1 1 calc R
C22 C 0.0483(5) 0.5222(2) 0.60470(15) 0.0605(9) Uani 1 1 d .
H22A H 0.0191 0.4882 0.6457 0.091 Uiso 1 1 calc R
H22B H -0.0294 0.4938 0.5652 0.091 Uiso 1 1 calc R
H22C H -0.0054 0.5840 0.6092 0.091 Uiso 1 1 calc R

loop_
_atom_site_aniso_label
_atom_site_aniso_U_11
_atom_site_aniso_U_22
_atom_site_aniso_U_33
_atom_site_aniso_U_23
_atom_site_aniso_U_13
_atom_site_aniso_U_12
N1 0.0331(12) 0.0283(11) 0.0264(10) 0.0002(9) -0.0042(9) -0.0010(9)
O2 0.0431(11) 0.0416(10) 0.0335(10) 0.0071(8) -0.0044(8) -0.0058(9)
N3 0.0388(13) 0.0297(11) 0.0307(11) 0.0041(9) -0.0007(9) -0.0037(10)
N4 0.0351(13) 0.0297(11) 0.0284(11) 0.0028(9) -0.0033(9) -0.0061(9)
N5 0.0358(13) 0.0288(11) 0.0286(11) 0.0004(9) -0.0010(9) 0.0014(9)
C6 0.0251(14) 0.0300(13) 0.0329(14) -0.0010(11) -0.0019(11) 0.0041(11)
C7 0.0462(17) 0.0292(14) 0.0282(13) -0.0038(11) 0.0036(12) -0.0025(12)
N8 0.0642(17) 0.0398(13) 0.0331(13) 0.0069(10) -0.0060(12) -0.0139(12)
C9 0.0287(14) 0.0270(13) 0.0311(13) -0.0027(10) -0.0018(11) 0.0030(11)
C10 0.0321(15) 0.0325(14) 0.0347(14) 0.0027(11) -0.0008(11) -0.0089(11)
C11 0.0338(15) 0.0244(13) 0.0294(13) -0.0023(10) -0.0014(11) -0.0002(11)
C12 0.0381(16) 0.0309(14) 0.0374(15) 0.0003(11) -0.0006(12) -0.0047(12)
C13 0.0443(17) 0.0369(15) 0.0327(14) 0.0027(12) -0.0061(12) -0.0031(13)
C14 0.0397(16) 0.0341(14) 0.0363(15) 0.0003(12) 0.0023(12) -0.0078(12)
C15 0.0357(16) 0.0346(14) 0.0339(14) -0.0013(12) -0.0042(11) -0.0030(12)
C16 0.0326(15) 0.0368(14) 0.0289(13) -0.0036(11) -0.0049(11) -0.0021(11)
C17 0.0443(18) 0.0309(14) 0.0662(19) -0.0011(13) 0.0067(14) -0.0066(13)
C18 0.072(2) 0.0417(16) 0.0366(16) 0.0061(13) -0.0056(15) 0.0001(15)
C19 0.060(2) 0.0380(15) 0.0427(16) -0.0109(12) -0.0068(14) -0.0016(14)
C20 0.080(3) 0.097(3) 0.087(3) 0.051(2) -0.020(2) -0.043(2)
C21 0.0301(16) 0.0488(17) 0.074(2) 0.0001(15) -0.0029(14) -0.0049(13)
C22 0.0352(18) 0.095(3) 0.0499(18) -0.0174(17) -0.0067(14) -0.0015(17)

loop_
_atom_type_symbol
_atom_type_description
_atom_type_scat_dispersion_real
_atom_type_scat_dispersion_imag
_atom_type_scat_source
C C 0.0033 0.0016 'International Tables Vol C Tables 4.2.6.8 and 6.1.1.4'
H H 0.0000 0.0000 'International Tables Vol C Tables 4.2.6.8 and 6.1.1.4'
N N 0.0061 0.0033 'International Tables Vol C Tables 4.2.6.8 and 6.1.1.4'
O O 0.0106 0.0060 'International Tables Vol C Tables 4.2.6.8 and 6.1.1.4'

loop_
_geom_angle_atom_site_label_1
_geom_angle_atom_site_label_2
_geom_angle_atom_site_label_3
_geom_angle
N5 N1 C6 124.98(18)
N5 N1 C16 114.24(18)
C6 N1 C16 120.69(19)
C9 N3 N4 115.02(18)
N3 N4 C6 124.71(19)
N3 N4 C10 113.92(18)
C6 N4 C10 121.29(19)
C9 N5 N1 114.79(19)
O2 C6 N1 123.3(2)
O2 C6 N4 123.1(2)
N4 C6 N1 113.7(2)
N8 C7 C13 121.5(2)
N8 C7 C14 121.4(2)
C14 C7 C13 117.0(2)
C7 N8 C18 119.9(2)
C7 N8 C20 122.8(2)
C20 N8 C18 116.5(2)
N3 C9 C11 116.6(2)
N5 C9 N3 126.8(2)
N5 C9 C11 116.6(2)
N4 C10 C17 109.35(19)
N4 C10 C21 109.8(2)
C17 C10 C21 111.8(2)
C12 C11 C9 121.0(2)
C15 C11 C9 121.4(2)
C15 C11 C12 117.6(2)
C13 C12 C11 121.3(2)
C12 C13 C7 121.2(2)
C15 C14 C7 121.0(2)
C14 C15 C11 121.9(2)
N1 C16 C19 110.00(19)
N1 C16 C22 110.0(2)
C19 C16 C22 112.2(2)

loop_
_geom_bond_atom_site_label_1
_geom_bond_atom_site_label_2
_geom_bond_distance
N1 N5 1.372(3)
N1 C6 1.378(3)
N1 C16 1.476(3)
O2 C6 1.223(3)
N3 N4 1.371(3)
N3 C9 1.338(3)
N4 C6 1.377(3)
N4 C10 1.481(3)
N5 C9 1.332(3)
C7 N8 1.376(3)
C7 C13 1.406(3)
C7 C14 1.403(3)
N8 C18 1.449(3)
N8 C20 1.401(4)
C9 C11 1.474(3)
C10 C17 1.512(3)
C10 C21 1.514(3)
C11 C12 1.391(3)
C11 C15 1.391(3)
C12 C13 1.382(3)
C14 C15 1.375(3)
C16 C19 1.513(3)
C16 C22 1.519(4)
